data_8100493
loop_
_publ_author_name
'Wartchow, Rudolf'
'M\"uller, Lena'
'Binnewies, Michael'

_publ_section_title
;
Crystal structure of manganese gallium germanium silicon oxide (garnet 
type), Mn~3~(Ga~2-y~Mn~y~)(Ge~3-z~Si~z~)O~12~ (y = 0.6, z = 0.14; 
y = 0.44, z = 0), and of manganese gallium germanium silicon oxide 
(braunite type), Mn(Mn~6-y~Ga~y~)(Si~1-z~Ge~z~)O~12~ (y = 0.7, z = 
0.4)
;
_journal_issue 4
_journal_name_full 'Zeitschrift f\"ur Kristallographie - New Crystal Structures'
_journal_page_first 373
_journal_page_last 375
_journal_volume 218
_journal_year 2003
_chemical_formula_structural 'Mn (Mn5.3 Ga0.7) (Si0.6 Ge0.4) O12'
_chemical_formula_sum 'Ga0.7 Ge0.4 Mn6.3 O12 Si0.6'
_chemical_formula_weight 632.8
_space_group_IT_number 142
_symmetry_cell_setting tetragonal
_symmetry_space_group_name_Hall '-I 4bd 2c'
_symmetry_space_group_name_H-M 'I 41/a c d :2'
_cell_angle_alpha 90.00
_cell_angle_beta 90.00
_cell_angle_gamma 90.00
_cell_formula_units_Z 8
_cell_length_a 9.464(4)
_cell_length_b 9.464(4)
_cell_length_c 18.78(3)
_cell_measurement_temperature 300(2)
_cell_volume 1682(3)
_exptl_crystal_density_diffrn 4.998
_cod_original_sg_symbol_H-M 'I 41/a c d'
_cod_database_code 8100493

loop_
_symmetry_equiv_pos_as_xyz
'x, y, z'
'-x, y, z+1/2'
'y+1/4, x+1/4, z+1/4'
'-y+3/4, x+1/4, z+3/4'
'x, -y+1/2, z+1/2'
'-x, -y+1/2, z'
'y+1/4, -x+1/4, z+3/4'
'-y+3/4, -x+1/4, z+1/4'
'x+1/2, y+1/2, z+1/2'
'-x+1/2, y+1/2, z+1'
'y+3/4, x+3/4, z+3/4'
'-y+5/4, x+3/4, z+5/4'
'x+1/2, -y+1, z+1'
'-x+1/2, -y+1, z+1/2'
'y+3/4, -x+3/4, z+5/4'
'-y+5/4, -x+3/4, z+3/4'
'-x, -y, -z'
'x, -y, -z-1/2'
'-y-1/4, -x-1/4, -z-1/4'
'y-3/4, -x-1/4, -z-3/4'
'-x, y-1/2, -z-1/2'
'x, y-1/2, -z'
'-y-1/4, x-1/4, -z-3/4'
'y-3/4, x-1/4, -z-1/4'
'-x+1/2, -y+1/2, -z+1/2'
'x+1/2, -y+1/2, -z'
'-y+1/4, -x+1/4, -z+1/4'
'y-1/4, -x+1/4, -z-1/4'
'-x+1/2, y, -z'
'x+1/2, y, -z+1/2'
'-y+1/4, x+1/4, -z-1/4'
'y-1/4, x+1/4, -z+1/4'

loop_
_atom_site_aniso_label
_atom_site_aniso_U_11
_atom_site_aniso_U_22
_atom_site_aniso_U_33
_atom_site_aniso_U_23
_atom_site_aniso_U_13
_atom_site_aniso_U_12
Mn1 0.0110(3) 0.0110(3) 0.0053(4) 0.000 0.000 -0.0071(3)
Mn2 0.0046(2) 0.0059(2) 0.0031(3) 0.0006(2) -0.0010(2) -0.0026(2)
Ga2 0.0046(2) 0.0059(2) 0.0031(3) 0.0006(2) -0.0010(2) -0.0026(2)
Mn3 0.0035(3) 0.0047(3) 0.0034(3) 0.0012(2) 0.000 0.000
Ga3 0.0035(3) 0.0047(3) 0.0034(3) 0.0012(2) 0.000 0.000
Mn4 0.0043(2) 0.0043(2) 0.0022(3) -0.00035(11) 0.00035(11) -0.00109(14)
Ga4 0.0043(2) 0.0043(2) 0.0022(3) -0.00035(11) 0.00035(11) -0.00109(14)
Ge1 0.0037(3) 0.0037(3) 0.0031(4) 0.000 0.000 0.000
Si1 0.0037(3) 0.0037(3) 0.0031(4) 0.000 0.000 0.000
O1 0.0093(7) 0.0068(7) 0.0065(7) -0.0028(6) 0.0027(6) -0.0013(6)
O2 0.0060(7) 0.0064(7) 0.0046(7) 0.0012(6) -0.0024(6) -0.0011(6)
O3 0.0087(8) 0.0095(8) 0.0095(8) 0.0024(6) 0.0003(7) -0.0010(6)

loop_
_atom_site_label
_atom_site_type_symbol
_atom_site_fract_x
_atom_site_fract_y
_atom_site_fract_z
_atom_site_U_iso_or_equiv
_atom_site_thermal_displace_type
_atom_site_occupancy
_atom_site_calc_flag
_atom_site_refinement_flags
_atom_site_disorder_group
Mn1 Mn 0.0000 0.2500 0.1250 0.0091(2) Uani 1 d S .
Mn2 Mn 0.0000 0.0000 0.0000 0.0045(2) Uani 0.786(12) d SP .
Ga2 Ga 0.0000 0.0000 0.0000 0.0045(2) Uani 0.214(12) d SP .
Mn3 Mn 0.03454(6) 0.0000 0.2500 0.0039(2) Uani 0.963(11) d SP .
Ga3 Ga 0.03454(6) 0.0000 0.2500 0.0039(2) Uani 0.037(11) d SP .
Mn4 Mn 0.23238(4) 0.48238(4) 0.1250 0.0036(2) Uani 0.902(11) d SP .
Ga4 Ga 0.23238(4) 0.48238(4) 0.1250 0.0036(2) Uani 0.098(11) d SP .
Ge1 Ge 0.0000 0.2500 0.3750 0.0035(2) Uani 0.406(5) d SP .
Si1 Si 0.0000 0.2500 0.3750 0.0035(2) Uani 0.594(5) d SP .
O1 O 0.1492(2) 0.3551(2) 0.05406(9) 0.0075(4) Uani 1 d . .
O2 O 0.1443(2) 0.0723(2) 0.05691(8) 0.0057(3) Uani 1 d . .
O3 O 0.0808(2) 0.1320(2) 0.92627(9) 0.0092(4) Uani 1 d . .

loop_
_geom_bond_atom_site_label_1
_geom_bond_atom_site_label_2
_geom_bond_distance
_geom_bond_site_symmetry_2
_geom_bond_publ_flag
Mn1 O1 2.181(2) 32 ?
Mn1 O2 2.515(2) . ?
Mn1 Mn4 3.1102(14) 27 ?
Mn1 Mn4 3.1103(14) . ?
Mn2 O2 1.864(2) 17 ?
Mn2 O3 2.016(2) 17_556 ?
Mn2 O1 2.215(2) 22 ?
Mn2 Mn3 3.1234(14) 27 ?
Mn2 Mn4 3.221(3) 27 ?
Mn3 O1 1.920(2) 12_444 ?
Mn3 O2 1.995(2) 12_444 ?
Mn3 O3 2.259(2) 27_556 ?
Mn3 Mn2 3.1234(14) 3 ?
Mn3 Mn4 3.226(3) 10_544 ?
Mn4 O2 1.929(2) 20_666 ?
Mn4 O1 1.961(2) 32 ?
Mn4 O3 2.234(2) 22_566 ?
Si1 O3 1.661(2) 5_554 ?
O1 Mn3 1.920(2) 27 ?
O1 Mn2 2.215(2) 6 ?
O2 Mn4 1.929(2) 10_544 ?
O2 Mn3 1.995(2) 27 ?
O3 Si1 1.661(2) 2 ?
O3 Mn2 2.016(2) 1_556 ?
O3 Mn4 2.234(2) 11_445 ?
O3 Mn3 2.259(2) 27_556 ?
